data_2106346
loop_
_publ_author_name
'Jaulmes, S.'
'Julien-Pouzol, M.'

_publ_section_title
;
 Sulfure d'europium et d'etain Eu3 Sn2 S7
;
_journal_name_full 'Acta Crystallographica B (24,1968-38,1982)'
_journal_page_first 3898
_journal_page_last 3901
_journal_volume 33
_journal_year 1977
_chemical_formula_sum 'Eu3 S7 Sn2'
_chemical_name_systematic 'Eu3 Sn2 S7'
_space_group_IT_number 55
_symmetry_space_group_name_Hall '-P 2 2ab'
_symmetry_space_group_name_H-M 'P b a m'
_cell_angle_alpha 90
_cell_angle_beta 90
_cell_angle_gamma 90
_cell_formula_units_Z 2
_cell_length_a 11.542
_cell_length_b 12.69
_cell_length_c 3.974
_cell_volume 582.064
_citation_journal_id_ASTM ACBCAR
_cod_data_source_file Jaulmes_ACBCAR_1977_774.cif
_cod_data_source_block Eu3S7Sn2
_cod_original_cell_volume 582.0637
_cod_database_code 2106346

loop_
_symmetry_equiv_pos_as_xyz
x,y,z
-x,-y,z
x+1/2,-y+1/2,-z
-x+1/2,y+1/2,-z
-x,-y,-z
x,y,-z
-x-1/2,y-1/2,z
x-1/2,-y-1/2,z

loop_
_atom_site_label
_atom_site_type_symbol
_atom_site_fract_x
_atom_site_fract_y
_atom_site_fract_z
_atom_site_occupancy
_atom_site_U_iso_or_equiv
Sn1 Sn+4 0.2737 0.38827 0.5 1 0.0
Eu1 Eu+2 0 0.5 0 1 0.0
S4 S-2 0 0 0.5 1 0.0
S1 S-2 0.3482 0.2951 0 1 0.0
S3 S-2 0.0757 0.3191 0.5 1 0.0
S2 S-2 0.2951 0.0647 0.5 1 0.0
Eu2 Eu+2 0.38672 0.64649 0 1 0.0
